data_7241758
loop_
_publ_author_name
'T\'omasson, Dan\'iel Arnar'
'Ghosh, Dipankar'
'Kurup, M. R. Prathapachandra'
'Mulvee, Matthew T.'
'Damodaran, Krishna K.'

_publ_section_title
;
 Evaluating the role of a urea-like motif in enhancing the thermal and
 mechanical strength of supramolecular gels
;
_journal_issue 3
_journal_name_full CrystEngComm
_journal_page_first 617
_journal_page_last 628
_journal_paper_doi 10.1039/D0CE01194K
_journal_volume 23
_journal_year 2021
_chemical_formula_moiety 'C36 H26 N8 O2 Zn'
_chemical_formula_sum 'C36 H26 N8 O2 Zn'
_chemical_formula_weight 668.02
_space_group_crystal_system monoclinic
_space_group_IT_number 15
_space_group_name_Hall '-C 2yc'
_space_group_name_H-M_alt 'C 1 2/c 1'
_atom_sites_solution_hydrogens geom
_audit_creation_date 2019-08-01
_audit_creation_method
;
Olex2 1.2
(compiled 2018.05.29 svn.r3508 for OlexSys, GUI svn.r5506)
;
_audit_update_record
;
2020-03-29 deposited with the CCDC.	2020-12-09 downloaded from the CCDC.
;
_cell_angle_alpha 90
_cell_angle_beta 106.745(2)
_cell_angle_gamma 90
_cell_formula_units_Z 8
_cell_length_a 18.2863(11)
_cell_length_b 11.3902(6)
_cell_length_c 30.447(2)
_cell_measurement_reflns_used 9997
_cell_measurement_temperature 150(2)
_cell_measurement_theta_max 29.58
_cell_measurement_theta_min 3.04
_cell_volume 6072.7(6)
_computing_cell_refinement 'SAINT V8.38A (?, 2016)'
_computing_data_collection 'SAINT V8.38A (?, 2016)'
_computing_data_reduction 'SAINT V8.38A (?, 2016)'
_computing_molecular_graphics 'Olex2 (Dolomanov et al., 2009)'
_computing_publication_material 'Olex2 (Dolomanov et al., 2009)'
_computing_structure_refinement 'XL (Sheldrick, 2008)'
_computing_structure_solution 'SHELXT 2014/5 (Sheldrick, 2014)'
_diffrn_ambient_temperature 149.98
_diffrn_measured_fraction_theta_full 0.998
_diffrn_measured_fraction_theta_max 0.997
_diffrn_measurement_device_type 'Bruker APEX-II CCD'
_diffrn_measurement_method '\f and \w scans'
_diffrn_radiation_type MoK\a
_diffrn_radiation_wavelength 0.71073
_diffrn_reflns_av_R_equivalents 0.0535
_diffrn_reflns_av_unetI/netI 0.0225
_diffrn_reflns_Laue_measured_fraction_full 0.998
_diffrn_reflns_Laue_measured_fraction_max 0.997
_diffrn_reflns_limit_h_max 22
_diffrn_reflns_limit_h_min -25
_diffrn_reflns_limit_k_max 15
_diffrn_reflns_limit_k_min -15
_diffrn_reflns_limit_l_max 42
_diffrn_reflns_limit_l_min -42
_diffrn_reflns_number 83125
_diffrn_reflns_point_group_measured_fraction_full 0.998
_diffrn_reflns_point_group_measured_fraction_max 0.997
_diffrn_reflns_theta_full 25.242
_diffrn_reflns_theta_max 29.665
_diffrn_reflns_theta_min 3.040
_diffrn_standards_number 0
_exptl_absorpt_coefficient_mu 0.858
_exptl_absorpt_correction_T_max 0.7459
_exptl_absorpt_correction_T_min 0.6668
_exptl_absorpt_correction_type multi-scan
_exptl_absorpt_process_details
'SADABS-2016/2 (Bruker,2016/2) was used for absorption correction. wR2(int) was 0.0553 before and 0.0442 after correction. The Ratio of minimum to maximum transmission is 0.8940. The \l/2 correction factor is Not present.'
_exptl_crystal_colour yellow
_exptl_crystal_colour_primary yellow
_exptl_crystal_density_diffrn 1.461
_exptl_crystal_description needle
_exptl_crystal_F_000 2752
_exptl_crystal_size_max 0.43
_exptl_crystal_size_mid 0.24
_exptl_crystal_size_min 0.1
_refine_diff_density_max 0.600
_refine_diff_density_min -0.377
_refine_diff_density_rms 0.056
_refine_ls_extinction_method none
_refine_ls_goodness_of_fit_ref 1.018
_refine_ls_hydrogen_treatment constr
_refine_ls_matrix_type full
_refine_ls_number_parameters 424
_refine_ls_number_reflns 8546
_refine_ls_number_restraints 0
_refine_ls_restrained_S_all 1.018
_refine_ls_R_factor_all 0.0447
_refine_ls_R_factor_gt 0.0341
_refine_ls_shift/su_max 0.001
_refine_ls_shift/su_mean 0.000
_refine_ls_structure_factor_coef Fsqd
_refine_ls_weighting_details 'w=1/[\s^2^(Fo^2^)+(0.0435P)^2^+7.3384P] where P=(Fo^2^+2Fc^2^)/3'
_refine_ls_weighting_scheme calc
_refine_ls_wR_factor_gt 0.0842
_refine_ls_wR_factor_ref 0.0880
_reflns_Friedel_coverage 0.000
_reflns_number_gt 7283
_reflns_number_total 8546
_reflns_threshold_expression 'I > 2\s(I)'
_cod_data_source_file d0ce01194k2.cif
_cod_data_source_block Complex_1
_cod_depositor_comments 'Adding full bibliography for 7241758--7241763.cif.'
_cod_database_code 7241758
_shelx_shelxl_version_number 2017/1
_shelx_space_group_comment
;
The symmetry employed for this shelxl refinement is uniquely defined
by the following loop, which should always be used as a source of
symmetry information in preference to the above space-group names.
They are only intended as comments.
;
_shelx_estimated_absorpt_t_max 0.919
_shelx_estimated_absorpt_t_min 0.709
_olex2_refinement_description
;
1. Fixed Uiso
 At 1.2 times of:
  All C(H) groups
2.a Aromatic/amide H refined with riding coordinates:
 C2(H2), C3(H3), C4(H4), C5(H5), C9(H9), C10(H10), C11(H11), C12(H12),
 C18(H18), C19(H19), C20(H20), C21(H21), C22(H22), C25(H25), C26(H26), C27(H27),
  C28(H28), C32(H32), C33(H33), C34(H34), C35(H35), C41(H41), C42(H42),
 C43(H43), C44(H44), C45(H45)
;
_olex2_submission_special_instructions 'No special instructions were received'

loop_
_space_group_symop_operation_xyz
'x, y, z'
'-x, y, -z+1/2'
'x+1/2, y+1/2, z'
'-x+1/2, y+1/2, -z+1/2'
'-x, -y, -z'
'x, -y, z-1/2'
'-x+1/2, -y+1/2, -z'
'x+1/2, -y+1/2, z-1/2'

loop_
_atom_site_label
_atom_site_type_symbol
_atom_site_fract_x
_atom_site_fract_y
_atom_site_fract_z
_atom_site_U_iso_or_equiv
_atom_site_adp_type
_atom_site_occupancy
_atom_site_site_symmetry_order
_atom_site_calc_flag
_atom_site_refinement_flags_posn
_atom_site_refinement_flags_adp
_atom_site_refinement_flags_occupancy
_atom_site_disorder_assembly
_atom_site_disorder_group
Zn1 Zn 0.32393(2) 0.65805(2) 0.61785(2) 0.01774(5) Uani 1 1 d . . . . .
N1 N 0.44764(8) 0.68619(12) 0.65951(5) 0.0245(3) Uani 1 1 d . . . . .
C2 C 0.48293(11) 0.78727(15) 0.67478(7) 0.0316(4) Uani 1 1 d . . . . .
H2 H 0.457110 0.858781 0.664192 0.038 Uiso 1 1 calc R . . . .
C3 C 0.55572(11) 0.79243(18) 0.70544(7) 0.0397(5) Uani 1 1 d . . . . .
H3 H 0.579167 0.865777 0.715730 0.048 Uiso 1 1 calc R . . . .
C4 C 0.59299(12) 0.68854(19) 0.72054(8) 0.0425(5) Uani 1 1 d . . . . .
H4 H 0.642315 0.689310 0.742062 0.051 Uiso 1 1 calc R . . . .
C5 C 0.55808(10) 0.58261(17) 0.70414(7) 0.0338(4) Uani 1 1 d . . . . .
H5 H 0.583564 0.510200 0.713537 0.041 Uiso 1 1 calc R . . . .
C6 C 0.48483(9) 0.58490(14) 0.67358(6) 0.0243(3) Uani 1 1 d . . . . .
C7 C 0.44067(9) 0.47626(14) 0.65720(5) 0.0228(3) Uani 1 1 d . . . . .
C8 C 0.47835(9) 0.35967(15) 0.65844(6) 0.0278(3) Uani 1 1 d . . . . .
C9 C 0.44898(13) 0.25745(19) 0.67122(12) 0.0607(8) Uani 1 1 d . . . . .
H9 H 0.405755 0.260096 0.682570 0.073 Uiso 1 1 calc R . . . .
C10 C 0.48346(16) 0.1512(2) 0.66724(15) 0.0851(13) Uani 1 1 d . . . . .
H10 H 0.463470 0.080071 0.675339 0.102 Uiso 1 1 calc R . . . .
C11 C 0.54607(15) 0.1494(2) 0.65167(11) 0.0617(8) Uani 1 1 d . . . . .
H11 H 0.569979 0.077375 0.648137 0.074 Uiso 1 1 calc R . . . .
C12 C 0.57361(15) 0.2539(2) 0.64126(8) 0.0488(6) Uani 1 1 d . . . . .
H12 H 0.618574 0.252911 0.631582 0.059 Uiso 1 1 calc R . . . .
N13 N 0.54068(10) 0.35811(15) 0.64393(6) 0.0384(4) Uani 1 1 d . . . . .
N14 N 0.36772(7) 0.49291(11) 0.64103(4) 0.0199(2) Uani 1 1 d . . . . .
N15 N 0.31895(7) 0.40027(11) 0.62890(5) 0.0210(2) Uani 1 1 d . . . . .
C16 C 0.24739(8) 0.44028(12) 0.60969(5) 0.0178(3) Uani 1 1 d . . . . .
C17 C 0.18743(8) 0.34784(12) 0.60321(5) 0.0173(2) Uani 1 1 d . . . . .
C18 C 0.20739(9) 0.23162(13) 0.61615(6) 0.0236(3) Uani 1 1 d . . . . .
H18 H 0.259644 0.210870 0.628380 0.028 Uiso 1 1 calc R . . . .
C19 C 0.15129(10) 0.14646(13) 0.61122(6) 0.0274(3) Uani 1 1 d . . . . .
H19 H 0.165276 0.067816 0.620219 0.033 Uiso 1 1 calc R . . . .
C20 C 0.07509(10) 0.17576(15) 0.59324(6) 0.0287(3) Uani 1 1 d . . . . .
H20 H 0.036709 0.117379 0.589652 0.034 Uiso 1 1 calc R . . . .
C21 C 0.05511(10) 0.29071(16) 0.58052(7) 0.0316(4) Uani 1 1 d . . . . .
H21 H 0.002786 0.311166 0.568412 0.038 Uiso 1 1 calc R . . . .
C22 C 0.11093(9) 0.37642(14) 0.58531(6) 0.0245(3) Uani 1 1 d . . . . .
H22 H 0.096596 0.454929 0.576276 0.029 Uiso 1 1 calc R . . . .
O23 O 0.22867(6) 0.54552(9) 0.59848(4) 0.0234(2) Uani 1 1 d . . . . .
N24 N 0.35000(7) 0.65324(10) 0.55233(4) 0.0191(2) Uani 1 1 d . . . . .
C25 C 0.36113(10) 0.55637(14) 0.53052(6) 0.0266(3) Uani 1 1 d . . . . .
H25 H 0.361365 0.482644 0.545146 0.032 Uiso 1 1 calc R . . . .
C26 C 0.37236(12) 0.55867(15) 0.48754(6) 0.0324(4) Uani 1 1 d . . . . .
H26 H 0.381922 0.488435 0.473294 0.039 Uiso 1 1 calc R . . . .
C27 C 0.36928(12) 0.66600(16) 0.46583(6) 0.0324(4) Uani 1 1 d . . . . .
H27 H 0.375303 0.670054 0.435898 0.039 Uiso 1 1 calc R . . . .
C28 C 0.35736(9) 0.76796(14) 0.48793(5) 0.0233(3) Uani 1 1 d . . . . .
H28 H 0.354727 0.842202 0.473338 0.028 Uiso 1 1 calc R . . . .
C29 C 0.34939(8) 0.75891(12) 0.53185(5) 0.0166(2) Uani 1 1 d . . . . .
C30 C 0.33889(8) 0.86198(12) 0.55959(5) 0.0163(2) Uani 1 1 d . . . . .
C31 C 0.35766(9) 0.98325(12) 0.54826(5) 0.0185(3) Uani 1 1 d . . . . .
C32 C 0.31407(10) 1.07965(13) 0.55328(6) 0.0258(3) Uani 1 1 d . . . . .
H32 H 0.269019 1.069515 0.562453 0.031 Uiso 1 1 calc R . . . .
C33 C 0.33764(12) 1.19100(14) 0.54463(7) 0.0336(4) Uani 1 1 d . . . . .
H33 H 0.308818 1.258382 0.547606 0.040 Uiso 1 1 calc R . . . .
C34 C 0.40367(12) 1.20207(15) 0.53164(7) 0.0356(4) Uani 1 1 d . . . . .
H34 H 0.421614 1.277174 0.525937 0.043 Uiso 1 1 calc R . . . .
C35 C 0.44325(11) 1.10098(14) 0.52709(6) 0.0298(3) Uani 1 1 d . . . . .
H35 H 0.488516 1.109012 0.517988 0.036 Uiso 1 1 calc R . . . .
N36 N 0.42124(8) 0.99323(11) 0.53480(5) 0.0229(3) Uani 1 1 d . . . . .
N37 N 0.31731(7) 0.83344(10) 0.59512(4) 0.0176(2) Uani 1 1 d . . . . .
N38 N 0.30928(8) 0.91561(10) 0.62630(4) 0.0192(2) Uani 1 1 d . . . . .
C39 C 0.29126(9) 0.85960(12) 0.66053(5) 0.0190(3) Uani 1 1 d . . . . .
C40 C 0.28528(9) 0.93334(12) 0.69938(5) 0.0190(3) Uani 1 1 d . . . . .
C41 C 0.31970(11) 1.04320(14) 0.70751(6) 0.0289(3) Uani 1 1 d . . . . .
H41 H 0.343377 1.075779 0.686314 0.035 Uiso 1 1 calc R . . . .
C42 C 0.31932(13) 1.10502(16) 0.74669(7) 0.0378(4) Uani 1 1 d . . . . .
H42 H 0.344379 1.178843 0.752747 0.045 Uiso 1 1 calc R . . . .
C43 C 0.28287(11) 1.06036(16) 0.77699(6) 0.0325(4) Uani 1 1 d . . . . .
H43 H 0.282257 1.103899 0.803497 0.039 Uiso 1 1 calc R . . . .
C44 C 0.24737(10) 0.95241(15) 0.76867(6) 0.0282(3) Uani 1 1 d . . . . .
H44 H 0.222037 0.921467 0.789331 0.034 Uiso 1 1 calc R . . . .
C45 C 0.24884(10) 0.88911(14) 0.72989(6) 0.0262(3) Uani 1 1 d . . . . .
H45 H 0.224565 0.814616 0.724264 0.031 Uiso 1 1 calc R . . . .
O46 O 0.28140(8) 0.74947(9) 0.66329(4) 0.0270(2) Uani 1 1 d . . . . .

loop_
_atom_site_aniso_label
_atom_site_aniso_U_11
_atom_site_aniso_U_22
_atom_site_aniso_U_33
_atom_site_aniso_U_23
_atom_site_aniso_U_13
_atom_site_aniso_U_12
Zn1 0.02223(9) 0.01360(8) 0.01882(8) -0.00096(6) 0.00817(6) -0.00263(6)
N1 0.0221(6) 0.0252(6) 0.0246(6) -0.0006(5) 0.0043(5) -0.0041(5)
C2 0.0278(8) 0.0271(8) 0.0360(9) -0.0047(7) 0.0031(7) -0.0053(6)
C3 0.0300(9) 0.0345(9) 0.0467(11) -0.0106(8) -0.0016(8) -0.0118(7)
C4 0.0274(9) 0.0429(10) 0.0453(11) -0.0043(9) -0.0082(8) -0.0083(8)
C5 0.0242(8) 0.0333(9) 0.0365(9) 0.0019(7) -0.0030(7) -0.0033(7)
C6 0.0207(7) 0.0270(7) 0.0236(7) 0.0010(6) 0.0038(6) -0.0042(6)
C7 0.0197(7) 0.0244(7) 0.0226(7) 0.0050(5) 0.0035(5) -0.0021(5)
C8 0.0197(7) 0.0272(7) 0.0325(8) 0.0066(6) 0.0012(6) 0.0001(6)
C9 0.0298(10) 0.0339(10) 0.121(3) 0.0282(13) 0.0265(13) 0.0067(8)
C10 0.0397(13) 0.0308(11) 0.179(4) 0.0251(16) 0.0220(18) 0.0074(10)
C11 0.0451(13) 0.0383(11) 0.084(2) -0.0054(12) -0.0091(13) 0.0181(10)
C12 0.0501(13) 0.0614(14) 0.0354(11) 0.0101(10) 0.0128(10) 0.0265(11)
N13 0.0374(9) 0.0436(9) 0.0374(9) 0.0139(7) 0.0160(7) 0.0134(7)
N14 0.0199(6) 0.0188(5) 0.0203(6) 0.0001(4) 0.0046(5) -0.0040(4)
N15 0.0200(6) 0.0166(5) 0.0250(6) -0.0004(4) 0.0043(5) -0.0022(4)
C16 0.0198(6) 0.0182(6) 0.0158(6) -0.0020(5) 0.0057(5) -0.0040(5)
C17 0.0168(6) 0.0174(6) 0.0177(6) -0.0015(5) 0.0052(5) -0.0027(5)
C18 0.0201(7) 0.0182(6) 0.0319(8) 0.0005(6) 0.0067(6) 0.0008(5)
C19 0.0307(8) 0.0169(6) 0.0364(9) -0.0009(6) 0.0122(7) -0.0035(6)
C20 0.0269(8) 0.0282(8) 0.0324(8) -0.0043(6) 0.0107(7) -0.0114(6)
C21 0.0172(7) 0.0342(9) 0.0409(10) 0.0012(7) 0.0046(7) -0.0044(6)
C22 0.0190(7) 0.0229(7) 0.0295(8) 0.0031(6) 0.0035(6) 0.0017(5)
O23 0.0225(5) 0.0175(5) 0.0280(6) 0.0023(4) 0.0040(4) -0.0011(4)
N24 0.0229(6) 0.0167(5) 0.0189(5) -0.0024(4) 0.0076(5) -0.0027(4)
C25 0.0362(9) 0.0191(6) 0.0265(8) -0.0048(6) 0.0122(7) -0.0024(6)
C26 0.0458(10) 0.0271(8) 0.0289(8) -0.0115(6) 0.0182(8) -0.0041(7)
C27 0.0445(10) 0.0345(9) 0.0222(7) -0.0071(6) 0.0162(7) -0.0062(7)
C28 0.0263(8) 0.0262(7) 0.0181(7) -0.0013(5) 0.0076(6) -0.0037(6)
C29 0.0145(6) 0.0188(6) 0.0165(6) -0.0012(5) 0.0041(5) -0.0018(5)
C30 0.0155(6) 0.0157(6) 0.0178(6) 0.0007(5) 0.0052(5) 0.0004(4)
C31 0.0214(7) 0.0162(6) 0.0183(6) 0.0011(5) 0.0064(5) -0.0002(5)
C32 0.0307(8) 0.0193(7) 0.0314(8) 0.0014(6) 0.0154(7) 0.0033(6)
C33 0.0476(11) 0.0176(7) 0.0420(10) 0.0030(6) 0.0232(9) 0.0057(7)
C34 0.0513(12) 0.0178(7) 0.0445(10) 0.0028(7) 0.0247(9) -0.0046(7)
C35 0.0312(8) 0.0239(7) 0.0387(9) 0.0042(6) 0.0173(7) -0.0031(6)
N36 0.0232(6) 0.0199(6) 0.0285(7) 0.0028(5) 0.0120(5) -0.0002(5)
N37 0.0197(6) 0.0168(5) 0.0174(5) -0.0016(4) 0.0072(4) -0.0001(4)
N38 0.0249(6) 0.0163(5) 0.0190(6) -0.0013(4) 0.0105(5) 0.0009(4)
C39 0.0214(6) 0.0179(6) 0.0198(6) -0.0020(5) 0.0092(5) -0.0008(5)
C40 0.0227(7) 0.0178(6) 0.0177(6) -0.0009(5) 0.0076(5) 0.0036(5)
C41 0.0421(10) 0.0196(7) 0.0305(8) -0.0031(6) 0.0194(7) -0.0014(6)
C42 0.0544(12) 0.0247(8) 0.0400(10) -0.0126(7) 0.0227(9) -0.0062(8)
C43 0.0406(10) 0.0330(8) 0.0266(8) -0.0098(7) 0.0139(7) 0.0054(7)
C44 0.0318(8) 0.0336(8) 0.0228(7) -0.0012(6) 0.0139(6) 0.0042(7)
C45 0.0321(8) 0.0256(7) 0.0248(7) -0.0039(6) 0.0148(6) -0.0026(6)
O46 0.0427(7) 0.0171(5) 0.0288(6) -0.0033(4) 0.0225(5) -0.0065(5)

loop_
_atom_type_symbol
_atom_type_description
_atom_type_scat_dispersion_real
_atom_type_scat_dispersion_imag
_atom_type_scat_source
C C 0.0033 0.0016 'International Tables Vol C Tables 4.2.6.8 and 6.1.1.4'
H H 0.0000 0.0000 'International Tables Vol C Tables 4.2.6.8 and 6.1.1.4'
N N 0.0061 0.0033 'International Tables Vol C Tables 4.2.6.8 and 6.1.1.4'
O O 0.0106 0.0060 'International Tables Vol C Tables 4.2.6.8 and 6.1.1.4'
Zn Zn 0.2839 1.4301 'International Tables Vol C Tables 4.2.6.8 and 6.1.1.4'

loop_
_geom_angle_atom_site_label_1
_geom_angle_atom_site_label_2
_geom_angle_atom_site_label_3
_geom_angle
_geom_angle_site_symmetry_1
_geom_angle_site_symmetry_3
_geom_angle_publ_flag
N14 Zn1 N1 73.46(5) . . ?
N14 Zn1 O23 75.63(5) . . ?
N14 Zn1 N24 97.06(5) . . ?
N14 Zn1 N37 161.18(5) . . ?
O23 Zn1 N1 148.37(5) . . ?
O23 Zn1 N24 96.30(5) . . ?
O23 Zn1 N37 121.38(5) . . ?
N24 Zn1 N1 93.98(5) . . ?
N37 Zn1 N1 90.19(5) . . ?
N37 Zn1 N24 74.36(5) . . ?
O46 Zn1 N1 93.53(5) . . ?
O46 Zn1 N14 114.33(5) . . ?
O46 Zn1 O23 93.10(5) . . ?
O46 Zn1 N24 148.57(5) . . ?
O46 Zn1 N37 75.14(5) . . ?
C2 N1 Zn1 128.19(12) . . ?
C2 N1 C6 118.63(15) . . ?
C6 N1 Zn1 112.77(10) . . ?
N1 C2 H2 118.5 . . ?
N1 C2 C3 122.91(17) . . ?
C3 C2 H2 118.5 . . ?
C2 C3 H3 120.8 . . ?
C4 C3 C2 118.31(17) . . ?
C4 C3 H3 120.8 . . ?
C3 C4 H4 120.2 . . ?
C3 C4 C5 119.64(17) . . ?
C5 C4 H4 120.2 . . ?
C4 C5 H5 120.7 . . ?
C4 C5 C6 118.52(17) . . ?
C6 C5 H5 120.7 . . ?
N1 C6 C5 121.95(15) . . ?
N1 C6 C7 115.61(14) . . ?
C5 C6 C7 122.30(15) . . ?
C6 C7 C8 122.11(14) . . ?
N14 C7 C6 114.00(14) . . ?
N14 C7 C8 123.87(14) . . ?
C9 C8 C7 122.83(17) . . ?
N13 C8 C7 115.81(15) . . ?
N13 C8 C9 121.26(18) . . ?
C8 C9 H9 120.4 . . ?
C8 C9 C10 119.1(2) . . ?
C10 C9 H9 120.4 . . ?
C9 C10 H10 120.2 . . ?
C11 C10 C9 119.6(2) . . ?
C11 C10 H10 120.2 . . ?
C10 C11 H11 120.9 . . ?
C10 C11 C12 118.2(2) . . ?
C12 C11 H11 120.9 . . ?
C11 C12 H12 118.2 . . ?
N13 C12 C11 123.7(2) . . ?
N13 C12 H12 118.2 . . ?
C8 N13 C12 118.13(19) . . ?
C7 N14 Zn1 120.88(10) . . ?
C7 N14 N15 120.77(13) . . ?
N15 N14 Zn1 116.70(9) . . ?
C16 N15 N14 109.47(12) . . ?
N15 C16 C17 113.77(12) . . ?
O23 C16 N15 126.13(13) . . ?
O23 C16 C17 120.09(13) . . ?
C18 C17 C16 120.56(13) . . ?
C22 C17 C16 120.43(13) . . ?
C22 C17 C18 119.00(14) . . ?
C17 C18 H18 119.8 . . ?
C19 C18 C17 120.39(15) . . ?
C19 C18 H18 119.8 . . ?
C18 C19 H19 119.9 . . ?
C20 C19 C18 120.20(15) . . ?
C20 C19 H19 119.9 . . ?
C19 C20 H20 120.2 . . ?
C19 C20 C21 119.57(15) . . ?
C21 C20 H20 120.2 . . ?
C20 C21 H21 119.7 . . ?
C20 C21 C22 120.57(16) . . ?
C22 C21 H21 119.7 . . ?
C17 C22 C21 120.27(15) . . ?
C17 C22 H22 119.9 . . ?
C21 C22 H22 119.9 . . ?
C16 O23 Zn1 111.30(9) . . ?
C25 N24 Zn1 125.54(11) . . ?
C25 N24 C29 119.23(13) . . ?
C29 N24 Zn1 115.08(9) . . ?
N24 C25 H25 118.6 . . ?
N24 C25 C26 122.79(15) . . ?
C26 C25 H25 118.6 . . ?
C25 C26 H26 120.9 . . ?
C25 C26 C27 118.20(15) . . ?
C27 C26 H26 120.9 . . ?
C26 C27 H27 120.1 . . ?
C26 C27 C28 119.82(15) . . ?
C28 C27 H27 120.1 . . ?
C27 C28 H28 120.7 . . ?
C29 C28 C27 118.56(15) . . ?
C29 C28 H28 120.7 . . ?
N24 C29 C28 121.31(13) . . ?
N24 C29 C30 115.12(12) . . ?
C28 C29 C30 123.57(13) . . ?
C31 C30 C29 121.60(12) . . ?
N37 C30 C29 113.30(12) . . ?
N37 C30 C31 124.95(13) . . ?
C32 C31 C30 121.98(14) . . ?
N36 C31 C30 115.27(12) . . ?
N36 C31 C32 122.69(14) . . ?
C31 C32 H32 120.6 . . ?
C33 C32 C31 118.75(16) . . ?
C33 C32 H32 120.6 . . ?
C32 C33 H33 120.6 . . ?
C34 C33 C32 118.85(16) . . ?
C34 C33 H33 120.6 . . ?
C33 C34 H34 120.7 . . ?
C33 C34 C35 118.50(16) . . ?
C35 C34 H34 120.7 . . ?
C34 C35 H35 118.2 . . ?
N36 C35 C34 123.61(16) . . ?
N36 C35 H35 118.2 . . ?
C35 N36 C31 117.58(14) . . ?
C30 N37 Zn1 120.66(9) . . ?
C30 N37 N38 121.76(12) . . ?
N38 N37 Zn1 115.31(9) . . ?
C39 N38 N37 108.22(11) . . ?
N38 C39 C40 116.24(12) . . ?
O46 C39 N38 126.22(13) . . ?
O46 C39 C40 117.50(13) . . ?
C41 C40 C39 121.27(14) . . ?
C45 C40 C39 119.36(13) . . ?
C45 C40 C41 119.25(14) . . ?
C40 C41 H41 120.1 . . ?
C42 C41 C40 119.72(16) . . ?
C42 C41 H41 120.1 . . ?
C41 C42 H42 119.7 . . ?
C43 C42 C41 120.70(17) . . ?
C43 C42 H42 119.7 . . ?
C42 C43 H43 120.1 . . ?
C44 C43 C42 119.84(16) . . ?
C44 C43 H43 120.1 . . ?
C43 C44 H44 120.2 . . ?
C43 C44 C45 119.67(16) . . ?
C45 C44 H44 120.2 . . ?
C40 C45 C44 120.79(15) . . ?
C40 C45 H45 119.6 . . ?
C44 C45 H45 119.6 . . ?
C39 O46 Zn1 111.49(10) . . ?

loop_
_geom_bond_atom_site_label_1
_geom_bond_atom_site_label_2
_geom_bond_distance
_geom_bond_site_symmetry_2
_geom_bond_publ_flag
Zn1 N1 2.2751(14) . ?
Zn1 N14 2.0861(13) . ?
Zn1 O23 2.1056(11) . ?
Zn1 N24 2.1812(13) . ?
Zn1 N37 2.1062(12) . ?
Zn1 O46 2.0551(11) . ?
N1 C2 1.336(2) . ?
N1 C6 1.345(2) . ?
C2 H2 0.9500 . ?
C2 C3 1.390(3) . ?
C3 H3 0.9500 . ?
C3 C4 1.377(3) . ?
C4 H4 0.9500 . ?
C4 C5 1.389(3) . ?
C5 H5 0.9500 . ?
C5 C6 1.394(2) . ?
C6 C7 1.483(2) . ?
C7 C8 1.492(2) . ?
C7 N14 1.296(2) . ?
C8 C9 1.384(3) . ?
C8 N13 1.336(2) . ?
C9 H9 0.9500 . ?
C9 C10 1.386(3) . ?
C10 H10 0.9500 . ?
C10 C11 1.360(5) . ?
C11 H11 0.9500 . ?
C11 C12 1.365(4) . ?
C12 H12 0.9500 . ?
C12 N13 1.344(3) . ?
N14 N15 1.3621(17) . ?
N15 C16 1.3495(19) . ?
C16 C17 1.4916(19) . ?
C16 O23 1.2662(17) . ?
C17 C18 1.399(2) . ?
C17 C22 1.386(2) . ?
C18 H18 0.9500 . ?
C18 C19 1.388(2) . ?
C19 H19 0.9500 . ?
C19 C20 1.383(2) . ?
C20 H20 0.9500 . ?
C20 C21 1.384(2) . ?
C21 H21 0.9500 . ?
C21 C22 1.389(2) . ?
C22 H22 0.9500 . ?
N24 C25 1.3333(19) . ?
N24 C29 1.3541(18) . ?
C25 H25 0.9500 . ?
C25 C26 1.382(2) . ?
C26 H26 0.9500 . ?
C26 C27 1.383(3) . ?
C27 H27 0.9500 . ?
C27 C28 1.391(2) . ?
C28 H28 0.9500 . ?
C28 C29 1.390(2) . ?
C29 C30 1.4906(19) . ?
C30 C31 1.4876(19) . ?
C30 N37 1.2952(18) . ?
C31 C32 1.391(2) . ?
C31 N36 1.3445(19) . ?
C32 H32 0.9500 . ?
C32 C33 1.389(2) . ?
C33 H33 0.9500 . ?
C33 C34 1.380(3) . ?
C34 H34 0.9500 . ?
C34 C35 1.388(2) . ?
C35 H35 0.9500 . ?
C35 N36 1.333(2) . ?
N37 N38 1.3709(16) . ?
N38 C39 1.3414(18) . ?
C39 C40 1.4803(19) . ?
C39 O46 1.2734(17) . ?
C40 C41 1.390(2) . ?
C40 C45 1.385(2) . ?
C41 H41 0.9500 . ?
C41 C42 1.387(2) . ?
C42 H42 0.9500 . ?
C42 C43 1.381(3) . ?
C43 H43 0.9500 . ?
C43 C44 1.379(3) . ?
C44 H44 0.9500 . ?
C44 C45 1.390(2) . ?
C45 H45 0.9500 . ?
